data_2200395
loop_
_publ_author_name
'Rajagopal, K.'
'Krishnakumar, R. V.'
'Mostad, A.'
'Natarajan, S.'

_publ_section_title
;
 Glycinium maleate
;
_journal_issue 8
_journal_name_full 'Acta Crystallographica Section E'
_journal_page_first o751
_journal_page_last o753
_journal_paper_doi 10.1107/S1600536801012168
_journal_volume 57
_journal_year 2001
_chemical_formula_iupac 'C H6 N O2 1+, C5 H3 O4 1-'
_chemical_formula_moiety 'C H6 N O2 1+, C5 H3 O4 1-'
_chemical_formula_sum 'C6 H9 N O6'
_chemical_formula_weight 191.14
_chemical_name_systematic
;
Glycinium maleate
;
_space_group_IT_number 15
_symmetry_cell_setting monoclinic
_symmetry_space_group_name_Hall '-C 2yc'
_symmetry_space_group_name_H-M 'C 1 2/c 1'
_cell_angle_alpha 90.00
_cell_angle_beta 112.30(3)
_cell_angle_gamma 90.00
_cell_formula_units_Z 8
_cell_length_a 17.689(4)
_cell_length_b 5.6610(11)
_cell_length_c 17.328(4)
_cell_measurement_reflns_used 1024
_cell_measurement_temperature 293(2)
_cell_measurement_theta_max 23.0
_cell_measurement_theta_min 2.5
_cell_volume 1605.4(7)
_computing_cell_refinement SMART-NT
_computing_data_collection 'SMART-NT (Bruker, 1999)'
_computing_data_reduction 'SAINT-NT (Bruker, 1999)'
_computing_molecular_graphics 'PLATON (Spek, 2000)'
_computing_publication_material SHELXL97
_computing_structure_refinement 'SHELXL97 (Sheldrick, 1997)'
_computing_structure_solution 'SHELXS97 (Sheldrick, 1990)'
_diffrn_ambient_temperature 293(2)
_diffrn_detector_area_resol_mean 8
_diffrn_measured_fraction_theta_full .447
_diffrn_measured_fraction_theta_max .447
_diffrn_measurement_device_type 'Bruker SMART CCD'
_diffrn_measurement_method \w
_diffrn_radiation_monochromator graphite
_diffrn_radiation_source 'fine-focus sealed tube'
_diffrn_radiation_type MoK\a
_diffrn_radiation_wavelength .71073
_diffrn_reflns_av_R_equivalents .0210
_diffrn_reflns_av_sigmaI/netI .0113
_diffrn_reflns_limit_h_max 19
_diffrn_reflns_limit_h_min -19
_diffrn_reflns_limit_k_max 6
_diffrn_reflns_limit_k_min -6
_diffrn_reflns_limit_l_max 19
_diffrn_reflns_limit_l_min -19
_diffrn_reflns_number 6136
_diffrn_reflns_theta_full 23.31
_diffrn_reflns_theta_max 23.31
_diffrn_reflns_theta_min 2.49
_exptl_absorpt_coefficient_mu .144
_exptl_absorpt_correction_T_max .959
_exptl_absorpt_correction_T_min .933
_exptl_absorpt_correction_type empirical
_exptl_absorpt_process_details '(SADABS; Bruker, 1998)'
_exptl_crystal_colour colorles
_exptl_crystal_density_diffrn 1.582
_exptl_crystal_density_meas 1.58(3)
_exptl_crystal_density_method 'flotation in a mixture of bromoform and xylene'
_exptl_crystal_description Prismatic
_exptl_crystal_F_000 752
_exptl_crystal_size_max .5
_exptl_crystal_size_mid .3
_exptl_crystal_size_min .3
_refine_diff_density_max .182
_refine_diff_density_min -.177
_refine_ls_extinction_coef .0020(6)
_refine_ls_extinction_method SHELXL97
_refine_ls_goodness_of_fit_ref 1.110
_refine_ls_hydrogen_treatment constr
_refine_ls_matrix_type full
_refine_ls_number_parameters 121
_refine_ls_number_reflns 1161
_refine_ls_number_restraints 0
_refine_ls_restrained_S_all 1.110
_refine_ls_R_factor_all .0309
_refine_ls_R_factor_gt .0292
_refine_ls_shift/su_max <0.001
_refine_ls_shift/su_mean .000
_refine_ls_structure_factor_coef Fsqd
_refine_ls_weighting_details 'calc w = 1/[\s^2^(Fo^2^)+(0.0422P)^2^+1.7034P] where P = (Fo^2^+2Fc^2^)/3'
_refine_ls_weighting_scheme calc
_refine_ls_wR_factor_ref .0824
_reflns_number_gt 1091
_reflns_number_total 1161
_reflns_threshold_expression I>2\s(I)
_cod_data_source_file bt6066.cif
_cod_data_source_block I
_cod_depositor_comments
;
The following automatic conversions were performed:
'_symmetry_cell_setting' value 'Monoclinic' changed to 'monoclinic'
according to '/home/saulius/struct/CIF-dictionaries/cif_core.dic'
dictionary named 'cif_core.dic' version 2.4.1 from 2010-06-29.

Automatic conversion script
Id: cif_fix_enum 1527 2010-12-29 10:47:43Z saulius 

The following automatic conversions were performed:

'_chemical_melting_point' value 'not measured' was changed to '?' -
the value is undefined or not given.

'_symmetry_cell_setting' value
'Monoclinic' changed to 'monoclinic' according to
/home/saulius/struct/CIF-dictionaries/cif_core.dic dictionary named
'cif_core.dic' version 2.4.1 from 2010-06-29.

Automatic conversion script
Id: cif_fix_values 1715 2011-07-08 13:25:40Z adriana 
;
_cod_original_cell_volume 1605.4(6)
_cod_original_sg_symbol_H-M 'C 2/c'
_cod_database_code 2200395

loop_
_symmetry_equiv_pos_as_xyz
'x, y, z'
'-x, y, -z+1/2'
'x+1/2, y+1/2, z'
'-x+1/2, y+1/2, -z+1/2'
'-x, -y, -z'
'x, -y, z-1/2'
'-x+1/2, -y+1/2, -z'
'x+1/2, -y+1/2, z-1/2'

loop_
_atom_site_label
_atom_site_fract_x
_atom_site_fract_y
_atom_site_fract_z
_atom_site_U_iso_or_equiv
_atom_site_adp_type
_atom_site_calc_flag
_atom_site_refinement_flags
_atom_site_occupancy
_atom_site_disorder_assembly
_atom_site_disorder_group
_atom_site_type_symbol
O1 .68057(7) .8766(2) .88058(7) .0272(3) Uani d . 1 . . O
H1 .6637 .9898 .8492 .041 Uiso calc R 1 . . H
O2 .75707(7) .8163(2) .80487(7) .0284(3) Uani d . 1 . . O
O3 .54759(7) .1698(2) .95560(7) .0301(3) Uani d . 1 . . O
H3 .5076 .1371 .9137 .045 Uiso calc R 1 . . H
O4 .62551(7) .4757(2) 1.00944(7) .0289(3) Uani d . 1 . . O
O5 .43179(7) .0812(2) .82628(7) .0263(3) Uani d . 1 . . O
O6 .37059(7) .2607(2) .70397(7) .0246(3) Uani d . 1 . . O
N1 .80447(8) .3823(2) .87312(8) .0214(3) Uani d . 1 . . N
H1A .8248 .2582 .9060 .032 Uiso calc R 1 . . H
H1B .8441 .4529 .8619 .032 Uiso calc R 1 . . H
H1C .7656 .3344 .8258 .032 Uiso calc R 1 . . H
C1 .73478(10) .7614(3) .86060(10) .0206(4) Uani d . 1 . . C
C2 .76939(10) .5510(3) .91588(10) .0221(4) Uani d . 1 . . C
H2A .8115 .6023 .9678 .026 Uiso calc R 1 . . H
H2B .7266 .4741 .9288 .026 Uiso calc R 1 . . H
C3 .56540(9) .3911(3) .95380(10) .0214(4) Uani d . 1 . . C
C4 .51330(10) .5490(3) .88593(10) .0223(4) Uani d . 1 . . C
H4 .5260 .7088 .8943 .027 Uiso calc R 1 . . H
C5 .45103(9) .4980(3) .81475(10) .0219(4) Uani d . 1 . . C
H5 .4261 .6277 .7821 .026 Uiso calc R 1 . . H
C6 .41564(9) .2637(3) .77995(10) .0205(4) Uani d . 1 . . C

loop_
_atom_site_aniso_label
_atom_site_aniso_U_11
_atom_site_aniso_U_22
_atom_site_aniso_U_33
_atom_site_aniso_U_12
_atom_site_aniso_U_13
_atom_site_aniso_U_23
O1 .0287(7) .0294(7) .0231(6) .0075(5) .0094(5) .0055(5)
O2 .0333(7) .0325(7) .0201(6) .0069(5) .0107(6) .0067(5)
O3 .0258(7) .0240(7) .0265(7) -.0038(5) -.0057(5) .0051(5)
O4 .0275(7) .0276(7) .0208(6) -.0042(5) -.0030(5) .0023(5)
O5 .0231(6) .0209(6) .0263(7) -.0018(5) -.0001(5) .0042(5)
O6 .0229(6) .0262(7) .0193(6) -.0031(5) .0020(5) -.0002(5)
N1 .0210(7) .0227(7) .0160(7) -.0001(6) .0019(6) .0025(6)
C1 .0185(8) .0243(9) .0142(8) -.0029(7) .0010(7) -.0036(7)
C2 .0237(8) .0254(9) .0144(8) -.0015(7) .0041(7) -.0005(7)
C3 .0204(9) .0229(9) .0193(9) -.0003(7) .0058(7) .0005(7)
C4 .0252(9) .0175(9) .0223(9) .0000(7) .0069(8) .0004(7)
C5 .0217(8) .0211(9) .0203(8) .0040(7) .0049(7) .0037(7)
C6 .0150(8) .0226(9) .0228(9) .0013(6) .0060(7) .0013(7)

loop_
_atom_type_symbol
_atom_type_description
_atom_type_scat_dispersion_real
_atom_type_scat_dispersion_imag
_atom_type_scat_source
C C .0033 .0016 'International Tables Vol C Tables 4.2.6.8 and 6.1.1.4'
H H .0000 .0000 'International Tables Vol C Tables 4.2.6.8 and 6.1.1.4'
N N .0061 .0033 'International Tables Vol C Tables 4.2.6.8 and 6.1.1.4'
O O .0106 .0060 'International Tables Vol C Tables 4.2.6.8 and 6.1.1.4'

loop_
_geom_angle_atom_site_label_1
_geom_angle_atom_site_label_2
_geom_angle_atom_site_label_3
_geom_angle
C1 O1 H1 109.5
C3 O3 H3 109.5
C2 N1 H1A 109.5
C2 N1 H1B 109.5
H1A N1 H1B 109.5
C2 N1 H1C 109.5
H1A N1 H1C 109.5
H1B N1 H1C 109.5
O2 C1 O1 125.03(15)
O2 C1 C2 122.16(15)
O1 C1 C2 112.79(14)
N1 C2 C1 109.78(13)
N1 C2 H2A 109.7
C1 C2 H2A 109.7
N1 C2 H2B 109.7
C1 C2 H2B 109.7
H2A C2 H2B 108.2
O4 C3 O3 120.25(15)
O4 C3 C4 118.59(15)
O3 C3 C4 121.15(14)
C5 C4 C3 130.29(16)
C5 C4 H4 114.9
C3 C4 H4 114.9
C4 C5 C6 129.58(15)
C4 C5 H5 115.2
C6 C5 H5 115.2
O6 C6 O5 123.53(15)
O6 C6 C5 115.99(14)
O5 C6 C5 120.48(14)

loop_
_geom_bond_atom_site_label_1
_geom_bond_atom_site_label_2
_geom_bond_site_symmetry_2
_geom_bond_distance
_geom_bond_publ_flag
O1 C1 . 1.310(2) ?
O1 H1 . .8200 ?
O2 C1 . 1.214(2) ?
O3 C3 . 1.295(2) ?
O3 H3 . .8200 ?
O4 C3 . 1.229(2) ?
O5 C6 . 1.273(2) ?
O6 C6 . 1.254(2) ?
N1 C2 . 1.482(2) ?
N1 H1A . .8900 ?
N1 H1B . .8900 ?
N1 H1C . .8900 ?
C1 C2 . 1.505(2) ?
C2 H2A . .9700 ?
C2 H2B . .9700 ?
C3 C4 . 1.486(2) ?
C4 C5 . 1.337(2) ?
C4 H4 . .9300 ?
C5 C6 . 1.493(2) ?
C5 H5 . .9300 ?

loop_
_geom_hbond_atom_site_label_D
_geom_hbond_atom_site_label_H
_geom_hbond_atom_site_label_A
_geom_hbond_site_symmetry_A
_geom_hbond_distance_DH
_geom_hbond_distance_HA
_geom_hbond_distance_DA
_geom_hbond_angle_DHA
O1 H1 O6 2_666 .82 1.77 2.5861(17) 170.8
O3 H3 O5 . .82 1.63 2.4465(19) 175.6
N1 H1A O4 7_657 .89 1.92 2.8051(18) 171.3
N1 H1B O5 3 .89 2.01 2.8960(19) 173.0
N1 H1C O2 4_646 .89 2.15 2.8791(19) 139.2
N1 H1C O6 2_656 .89 2.30 2.951(2) 129.7
C2 H2A O1 7_667 .97 2.58 3.320(2) 133.2

loop_
_geom_torsion_atom_site_label_1
_geom_torsion_atom_site_label_2
_geom_torsion_atom_site_label_3
_geom_torsion_atom_site_label_4
_geom_torsion
O2 C1 C2 N1 -22.3(2)
O1 C1 C2 N1 158.89(13)
O4 C3 C4 C5 171.82(17)
O3 C3 C4 C5 -9.3(3)
C3 C4 C5 C6 -1.9(3)
C4 C5 C6 O6 -163.82(16)
C4 C5 C6 O5 15.9(3)

loop_
_cod_related_entry_id
_cod_related_entry_database
_cod_related_entry_code
1 ChemSpider 9868780
